data_7059946
loop_
_publ_author_name
'Peerzada, Mudasir Nabi'
'Khan, Parvez'
'Khan, Nashrah Sharif'
'Gaur, Aysha'
'Avecilla, Fernando'
'Hassan, Md. Imtaiyaz'
'Azam, Amir'

_publ_section_title
;
 Identification of morpholine based hydroxylamine analogues: selective
 inhibitors of MARK4/Par-1d causing cancer cell death through apoptosis
;
_journal_issue 38
_journal_name_full 'New Journal of Chemistry'
_journal_page_first 16626
_journal_page_last 16637
_journal_paper_doi 10.1039/D0NJ03474F
_journal_volume 44
_journal_year 2020
_chemical_formula_moiety 'C13 H18 N2 O3'
_chemical_formula_sum 'C13 H18 N2 O3'
_chemical_formula_weight 250.29
_space_group_IT_number 2
_space_group_name_Hall '-P 1'
_space_group_name_H-M_alt 'P -1'
_symmetry_cell_setting triclinic
_symmetry_space_group_name_Hall '-P 1'
_symmetry_space_group_name_H-M 'P -1'
_atom_sites_solution_hydrogens geom
_atom_sites_solution_primary direct
_atom_sites_solution_secondary difmap
_audit_creation_method SHELXL-97
_audit_update_record
;
2020-08-06 deposited with the CCDC.	2020-08-27 downloaded from the CCDC.
;
_cell_angle_alpha 101.2290(10)
_cell_angle_beta 95.1410(10)
_cell_angle_gamma 109.126(2)
_cell_formula_units_Z 2
_cell_length_a 6.8280(3)
_cell_length_b 8.4251(4)
_cell_length_c 12.0384(5)
_cell_measurement_reflns_used 26952
_cell_measurement_temperature 100(2)
_cell_measurement_theta_max 55.519
_cell_measurement_theta_min 10.238
_cell_volume 632.92(5)
_computing_cell_refinement 'Bruker SAINT'
_computing_data_collection 'Bruker APEX2'
_computing_data_reduction 'Bruker SAINT'
_computing_molecular_graphics 'Bruker SHELXTL'
_computing_publication_material 'Bruker SHELXTL'
_computing_structure_refinement 'SHELXL-2014 (Sheldrick 2014)'
_computing_structure_solution 'SHELXS-97 (Sheldrick 2008)'
_diffrn_ambient_temperature 100(2)
_diffrn_measured_fraction_theta_full 0.999
_diffrn_measured_fraction_theta_max 0.999
_diffrn_measurement_device_type 'CCD area detector'
_diffrn_measurement_method 'phi and omega scans'
_diffrn_radiation_monochromator graphite
_diffrn_radiation_source 'fine-focus sealed tube'
_diffrn_radiation_type MoK\a
_diffrn_radiation_wavelength 0.71073
_diffrn_reflns_av_R_equivalents 0.0579
_diffrn_reflns_av_unetI/netI 0.0301
_diffrn_reflns_limit_h_max 9
_diffrn_reflns_limit_h_min -9
_diffrn_reflns_limit_k_max 11
_diffrn_reflns_limit_k_min -11
_diffrn_reflns_limit_l_max 16
_diffrn_reflns_limit_l_min -16
_diffrn_reflns_number 26952
_diffrn_reflns_theta_full 28.32
_diffrn_reflns_theta_max 28.32
_diffrn_reflns_theta_min 2.63
_exptl_absorpt_coefficient_mu 0.094
_exptl_absorpt_correction_T_max 0.992
_exptl_absorpt_correction_T_min 0.987
_exptl_absorpt_correction_type multi-scan
_exptl_absorpt_process_details SADABS
_exptl_crystal_colour colourless
_exptl_crystal_density_diffrn 1.313
_exptl_crystal_density_method 'not measured'
_exptl_crystal_description prism
_exptl_crystal_F_000 268
_exptl_crystal_size_max 0.180
_exptl_crystal_size_mid 0.110
_exptl_crystal_size_min 0.110
_refine_diff_density_max 0.421
_refine_diff_density_min -0.211
_refine_diff_density_rms 0.047
_refine_ls_extinction_method none
_refine_ls_goodness_of_fit_ref 1.036
_refine_ls_hydrogen_treatment mixed
_refine_ls_matrix_type full
_refine_ls_number_parameters 224
_refine_ls_number_reflns 3140
_refine_ls_number_restraints 0
_refine_ls_restrained_S_all 1.036
_refine_ls_R_factor_all 0.0526
_refine_ls_R_factor_gt 0.0402
_refine_ls_shift/su_max 0.000
_refine_ls_shift/su_mean 0.000
_refine_ls_structure_factor_coef Fsqd
_refine_ls_weighting_details 'calc w=1/[\s^2^(Fo^2^)+(0.0421P)^2^+0.2933P] where P=(Fo^2^+2Fc^2^)/3'
_refine_ls_weighting_scheme calc
_refine_ls_wR_factor_gt 0.0935
_refine_ls_wR_factor_ref 0.1027
_reflns_number_gt 2590
_reflns_number_total 3140
_reflns_threshold_expression >2sigma(I)
_cod_data_source_file d0nj03474f2.cif
_cod_data_source_block compoundC28
_cod_depositor_comments
;
The following automatic conversions were performed:

data item '_symmetry_cell_setting' value 'Triclinic' was changed to
'triclinic' in accordance with the
/home/data/users/saulius/crontab/automatic-downloads/rss-feeds/RSC/lib/dictionaries/cif_core.dic
dictionary named 'cif_core.dic' version 2.4.2 last updated on
2011-04-26.

Automatic conversion script
Id: cif_fix_values 7556 2019-12-06 15:28:31Z antanas 

 Adding full bibliography for 7059945--7059947.cif.
;
_cod_original_sg_symbol_Hall -P1
_cod_original_sg_symbol_H-M P-1
_cod_database_code 7059946

loop_
_symmetry_equiv_pos_as_xyz
'x, y, z'
'-x, -y, -z'

loop_
_atom_site_label
_atom_site_type_symbol
_atom_site_fract_x
_atom_site_fract_y
_atom_site_fract_z
_atom_site_U_iso_or_equiv
_atom_site_adp_type
_atom_site_occupancy
_atom_site_symmetry_multiplicity
_atom_site_calc_flag
_atom_site_refinement_flags
_atom_site_disorder_assembly
_atom_site_disorder_group
O1 O -0.77000(14) 0.11995(12) 0.48689(7) 0.0167(2) Uani 1 1 d . . .
N1 N -0.90388(16) -0.01038(13) 0.39078(8) 0.0139(2) Uani 1 1 d . . .
C1 C -0.82338(18) -0.00924(15) 0.29783(10) 0.0125(2) Uani 1 1 d . . .
O2 O -1.22465(14) -0.37145(12) 0.00553(8) 0.0209(2) Uani 1 1 d . . .
N2 N -0.95523(16) -0.10872(14) 0.19504(8) 0.0142(2) Uani 1 1 d . . .
C2 C -0.60663(19) 0.10006(15) 0.29035(10) 0.0131(2) Uani 1 1 d . . .
O3 O -0.01270(14) 0.43880(12) 0.27721(7) 0.0173(2) Uani 1 1 d . . .
C3 C -0.43359(19) 0.11000(16) 0.36575(10) 0.0140(2) Uani 1 1 d . . .
H3 H -0.453(2) 0.036(2) 0.4192(13) 0.020(4) Uiso 1 1 d . . .
C4 C -0.23219(19) 0.21925(16) 0.36297(10) 0.0144(2) Uani 1 1 d . . .
H4 H -0.114(3) 0.223(2) 0.4158(13) 0.020(4) Uiso 1 1 d . . .
C5 C -0.20230(19) 0.32191(15) 0.28387(10) 0.0139(2) Uani 1 1 d . . .
C6 C -0.3730(2) 0.30941(16) 0.20500(10) 0.0159(3) Uani 1 1 d . . .
H6 H -0.347(2) 0.382(2) 0.1480(13) 0.019(4) Uiso 1 1 d . . .
C7 C -0.57284(19) 0.19970(16) 0.20867(10) 0.0149(2) Uani 1 1 d . . .
H7 H -0.692(3) 0.194(2) 0.1548(14) 0.022(4) Uiso 1 1 d . . .
C8 C -1.17443(19) -0.20191(17) 0.20257(10) 0.0162(3) Uani 1 1 d . . .
H8B H -1.188(2) -0.300(2) 0.2377(13) 0.017(4) Uiso 1 1 d . . .
H8A H -1.230(3) -0.122(2) 0.2505(14) 0.023(4) Uiso 1 1 d . . .
C9 C -1.3042(2) -0.26593(18) 0.08297(11) 0.0189(3) Uani 1 1 d . . .
H9B H -1.304(2) -0.165(2) 0.0522(13) 0.017(4) Uiso 1 1 d . . .
H9A H -1.452(2) -0.339(2) 0.0842(13) 0.018(4) Uiso 1 1 d . . .
C10 C -1.0117(2) -0.27644(18) -0.00151(11) 0.0190(3) Uani 1 1 d . . .
H10B H -1.007(3) -0.173(2) -0.0330(14) 0.023(4) Uiso 1 1 d . . .
H10A H -0.963(2) -0.353(2) -0.0540(14) 0.021(4) Uiso 1 1 d . . .
C11 C -0.8729(2) -0.21686(17) 0.11477(10) 0.0158(3) Uani 1 1 d . . .
H11B H -0.871(2) -0.317(2) 0.1436(13) 0.019(4) Uiso 1 1 d . . .
H11A H -0.730(2) -0.146(2) 0.1086(13) 0.018(4) Uiso 1 1 d . . .
C12 C 0.1659(2) 0.45750(17) 0.35872(11) 0.0172(3) Uani 1 1 d . . .
H12B H 0.187(2) 0.346(2) 0.3497(13) 0.016(4) Uiso 1 1 d . . .
H12A H 0.135(2) 0.4923(19) 0.4383(13) 0.017(4) Uiso 1 1 d . . .
C13 C 0.3530(2) 0.59394(18) 0.33530(12) 0.0231(3) Uani 1 1 d . . .
H13A H 0.3725 0.5597 0.2557 0.035 Uiso 1 1 calc R . .
H13B H 0.4788 0.6068 0.3875 0.035 Uiso 1 1 calc R . .
H13C H 0.3295 0.7043 0.3475 0.035 Uiso 1 1 calc R . .
H1O H -0.854(3) 0.103(3) 0.5396(17) 0.042(5) Uiso 1 1 d . . .

loop_
_atom_site_aniso_label
_atom_site_aniso_U_11
_atom_site_aniso_U_22
_atom_site_aniso_U_33
_atom_site_aniso_U_23
_atom_site_aniso_U_13
_atom_site_aniso_U_12
O1 0.0141(4) 0.0197(5) 0.0106(4) 0.0000(3) 0.0018(3) 0.0004(4)
N1 0.0133(5) 0.0147(5) 0.0112(5) 0.0013(4) 0.0002(4) 0.0030(4)
C1 0.0118(6) 0.0130(5) 0.0130(5) 0.0037(4) 0.0019(4) 0.0042(4)
O2 0.0167(5) 0.0211(5) 0.0168(4) -0.0021(4) 0.0018(3) 0.0003(4)
N2 0.0120(5) 0.0164(5) 0.0117(5) 0.0012(4) 0.0022(4) 0.0029(4)
C2 0.0127(6) 0.0130(5) 0.0123(5) 0.0015(4) 0.0034(4) 0.0034(4)
O3 0.0115(4) 0.0189(5) 0.0182(4) 0.0069(4) 0.0016(3) -0.0003(4)
C3 0.0145(6) 0.0149(6) 0.0131(5) 0.0043(4) 0.0034(4) 0.0050(5)
C4 0.0133(6) 0.0172(6) 0.0125(5) 0.0027(4) 0.0016(4) 0.0059(5)
C5 0.0122(6) 0.0132(6) 0.0143(6) 0.0013(4) 0.0037(4) 0.0026(5)
C6 0.0167(6) 0.0168(6) 0.0140(6) 0.0061(5) 0.0031(4) 0.0042(5)
C7 0.0137(6) 0.0171(6) 0.0128(5) 0.0034(5) 0.0011(4) 0.0045(5)
C8 0.0117(6) 0.0184(6) 0.0147(6) 0.0025(5) 0.0030(4) 0.0011(5)
C9 0.0138(6) 0.0227(7) 0.0160(6) 0.0012(5) 0.0015(5) 0.0030(5)
C10 0.0168(6) 0.0212(7) 0.0140(6) 0.0003(5) 0.0029(5) 0.0025(5)
C11 0.0145(6) 0.0171(6) 0.0140(6) 0.0005(5) 0.0030(4) 0.0051(5)
C12 0.0128(6) 0.0193(6) 0.0172(6) 0.0030(5) 0.0009(4) 0.0037(5)
C13 0.0150(6) 0.0213(7) 0.0282(7) 0.0066(5) 0.0014(5) 0.0002(5)

loop_
_atom_type_symbol
_atom_type_description
_atom_type_scat_dispersion_real
_atom_type_scat_dispersion_imag
_atom_type_scat_source
C C 0.0033 0.0016 'International Tables Vol C Tables 4.2.6.8 and 6.1.1.4'
H H 0.0000 0.0000 'International Tables Vol C Tables 4.2.6.8 and 6.1.1.4'
N N 0.0061 0.0033 'International Tables Vol C Tables 4.2.6.8 and 6.1.1.4'
O O 0.0106 0.0060 'International Tables Vol C Tables 4.2.6.8 and 6.1.1.4'

loop_
_geom_angle_atom_site_label_1
_geom_angle_atom_site_label_2
_geom_angle_atom_site_label_3
_geom_angle
_geom_angle_site_symmetry_1
_geom_angle_site_symmetry_3
_geom_angle_publ_flag
N1 O1 H1O 99.3(12) . . ?
C1 N1 O1 112.69(10) . . ?
N1 C1 N2 117.31(10) . . ?
N1 C1 C2 125.22(10) . . ?
N2 C1 C2 117.29(10) . . ?
C9 O2 C10 109.87(10) . . ?
C1 N2 C8 116.68(9) . . ?
C1 N2 C11 117.40(10) . . ?
C8 N2 C11 111.24(10) . . ?
C3 C2 C7 118.41(11) . . ?
C3 C2 C1 121.27(11) . . ?
C7 C2 C1 120.29(11) . . ?
C5 O3 C12 117.35(10) . . ?
C4 C3 C2 121.35(11) . . ?
C4 C3 H3 119.3(9) . . ?
C2 C3 H3 119.3(9) . . ?
C3 C4 C5 119.49(11) . . ?
C3 C4 H4 119.9(9) . . ?
C5 C4 H4 120.7(9) . . ?
O3 C5 C4 124.17(11) . . ?
O3 C5 C6 115.88(11) . . ?
C4 C5 C6 119.94(11) . . ?
C7 C6 C5 119.87(11) . . ?
C7 C6 H6 121.8(9) . . ?
C5 C6 H6 118.3(9) . . ?
C6 C7 C2 120.85(11) . . ?
C6 C7 H7 119.6(10) . . ?
C2 C7 H7 119.5(10) . . ?
N2 C8 C9 109.17(10) . . ?
N2 C8 H8B 111.9(9) . . ?
C9 C8 H8B 109.6(9) . . ?
N2 C8 H8A 109.2(9) . . ?
C9 C8 H8A 108.8(9) . . ?
H8B C8 H8A 108.1(13) . . ?
O2 C9 C8 112.43(11) . . ?
O2 C9 H9B 108.7(9) . . ?
C8 C9 H9B 109.0(9) . . ?
O2 C9 H9A 105.9(9) . . ?
C8 C9 H9A 111.2(9) . . ?
H9B C9 H9A 109.6(12) . . ?
O2 C10 C11 111.38(10) . . ?
O2 C10 H10B 109.3(9) . . ?
C11 C10 H10B 109.6(9) . . ?
O2 C10 H10A 107.2(9) . . ?
C11 C10 H10A 109.7(9) . . ?
H10B C10 H10A 109.6(13) . . ?
N2 C11 C10 109.18(10) . . ?
N2 C11 H11B 109.9(9) . . ?
C10 C11 H11B 109.7(9) . . ?
N2 C11 H11A 108.1(9) . . ?
C10 C11 H11A 109.8(9) . . ?
H11B C11 H11A 110.1(13) . . ?
O3 C12 C13 107.31(11) . . ?
O3 C12 H12B 109.3(9) . . ?
C13 C12 H12B 111.5(9) . . ?
O3 C12 H12A 108.0(9) . . ?
C13 C12 H12A 111.8(9) . . ?
H12B C12 H12A 108.9(12) . . ?
C12 C13 H13A 109.5 . . ?
C12 C13 H13B 109.5 . . ?
H13A C13 H13B 109.5 . . ?
C12 C13 H13C 109.5 . . ?
H13A C13 H13C 109.5 . . ?
H13B C13 H13C 109.5 . . ?

loop_
_geom_bond_atom_site_label_1
_geom_bond_atom_site_label_2
_geom_bond_distance
_geom_bond_site_symmetry_2
_geom_bond_publ_flag
O1 N1 1.4276(13) . ?
O1 H1O 0.89(2) . ?
N1 C1 1.2904(15) . ?
C1 N2 1.3951(15) . ?
C1 C2 1.4864(16) . ?
O2 C9 1.4280(16) . ?
O2 C10 1.4309(15) . ?
N2 C8 1.4652(15) . ?
N2 C11 1.4731(15) . ?
C2 C3 1.3930(17) . ?
C2 C7 1.3999(17) . ?
O3 C5 1.3661(14) . ?
O3 C12 1.4402(15) . ?
C3 C4 1.3894(17) . ?
C3 H3 0.966(16) . ?
C4 C5 1.3915(17) . ?
C4 H4 0.972(16) . ?
C5 C6 1.3977(17) . ?
C6 C7 1.3850(17) . ?
C6 H6 0.995(16) . ?
C7 H7 0.976(16) . ?
C8 C9 1.5182(17) . ?
C8 H8B 0.984(16) . ?
C8 H8A 0.992(17) . ?
C9 H9B 0.994(16) . ?
C9 H9A 0.996(16) . ?
C10 C11 1.5124(17) . ?
C10 H10B 1.008(17) . ?
C10 H10A 0.975(16) . ?
C11 H11B 0.978(16) . ?
C11 H11A 0.983(16) . ?
C12 C13 1.5037(18) . ?
C12 H12B 0.986(15) . ?
C12 H12A 1.009(15) . ?
C13 H13A 0.9800 . ?
C13 H13B 0.9800 . ?
C13 H13C 0.9800 . ?

loop_
_geom_hbond_atom_site_label_D
_geom_hbond_atom_site_label_H
_geom_hbond_atom_site_label_A
_geom_hbond_distance_DH
_geom_hbond_distance_HA
_geom_hbond_distance_DA
_geom_hbond_angle_DHA
_geom_hbond_site_symmetry_A
O1 H1O N1 0.89(2) 1.93(2) 2.7838(14) 160.8(18) 2_356
O1 H1O O1 0.89(2) 2.59(2) 3.2118(18) 127.9(15) 2_356

loop_
_geom_torsion_atom_site_label_1
_geom_torsion_atom_site_label_2
_geom_torsion_atom_site_label_3
_geom_torsion_atom_site_label_4
_geom_torsion
_geom_torsion_site_symmetry_1
_geom_torsion_site_symmetry_2
_geom_torsion_site_symmetry_3
_geom_torsion_site_symmetry_4
_geom_torsion_publ_flag
O1 N1 C1 N2 -168.45(10) . . . . ?
O1 N1 C1 C2 6.45(17) . . . . ?
N1 C1 N2 C8 1.40(16) . . . . ?
C2 C1 N2 C8 -173.92(10) . . . . ?
N1 C1 N2 C11 -134.43(12) . . . . ?
C2 C1 N2 C11 50.26(15) . . . . ?
N1 C1 C2 C3 48.47(18) . . . . ?
N2 C1 C2 C3 -136.62(12) . . . . ?
N1 C1 C2 C7 -129.70(13) . . . . ?
N2 C1 C2 C7 45.20(16) . . . . ?
C7 C2 C3 C4 1.76(18) . . . . ?
C1 C2 C3 C4 -176.45(11) . . . . ?
C2 C3 C4 C5 0.44(18) . . . . ?
C12 O3 C5 C4 -0.88(17) . . . . ?
C12 O3 C5 C6 178.80(10) . . . . ?
C3 C4 C5 O3 177.10(11) . . . . ?
C3 C4 C5 C6 -2.58(18) . . . . ?
O3 C5 C6 C7 -177.22(11) . . . . ?
C4 C5 C6 C7 2.48(18) . . . . ?
C5 C6 C7 C2 -0.24(19) . . . . ?
C3 C2 C7 C6 -1.86(18) . . . . ?
C1 C2 C7 C6 176.37(11) . . . . ?
C1 N2 C8 C9 166.40(11) . . . . ?
C11 N2 C8 C9 -55.19(14) . . . . ?
C10 O2 C9 C8 -58.24(14) . . . . ?
N2 C8 C9 O2 56.27(14) . . . . ?
C9 O2 C10 C11 59.06(14) . . . . ?
C1 N2 C11 C10 -165.36(11) . . . . ?
C8 N2 C11 C10 56.56(13) . . . . ?
O2 C10 C11 N2 -58.27(14) . . . . ?
C5 O3 C12 C13 -179.15(10) . . . . ?
